data_7005004
loop_
_publ_author_name
'Burrows, Andrew D.'
'Dodds, Deborah'
'Kirk, Andrew S.'
'Lowe, John P.'
'Mahon, Mary F.'
'Warren, John E.'
'Whittlesey, Michael K.'

_publ_section_title
;
 Substitution and derivatization reactions of a water soluble iron(II)
 complex containing a self-assembled tetradentate phosphine ligand.
;
_journal_issue 5
_journal_name_full 'Dalton transactions (Cambridge, England : 2003)'
_journal_page_first 570
_journal_page_last 580
_journal_paper_doi 10.1039/b614726g
_journal_year 2007
_chemical_formula_sum 'C24 H43 Fe N8 O12.5 P4'
_chemical_formula_weight 823.39
_chemical_name_systematic
;
?
;
_space_group_IT_number 34
_symmetry_cell_setting orthorhombic
_symmetry_space_group_name_Hall 'P -2n 2'
_symmetry_space_group_name_H-M 'P 2 n n'
_atom_sites_solution_hydrogens geom
_atom_sites_solution_primary direct
_atom_sites_solution_secondary difmap
_audit_creation_method SHELXL-97
_cell_angle_alpha 90.00
_cell_angle_beta 90.00
_cell_angle_gamma 90.00
_cell_formula_units_Z 2
_cell_length_a 7.6260(1)
_cell_length_b 13.8310(2)
_cell_length_c 16.7350(3)
_cell_measurement_reflns_used 28703
_cell_measurement_temperature 150(2)
_cell_measurement_theta_max 27.485
_cell_measurement_theta_min 2.910
_cell_volume 1765.13(5)
_computing_cell_refinement 'HKL Scalepack (Otwinowski & Minor 1997)'
_computing_data_reduction 'Denzo & Scalepack (Otwinowski & Minor, 1997)'
_computing_molecular_graphics 'ORTEX (P.McArdle, 1995)'
_computing_publication_material 'SHELXL-97/2 (Sheldrick,1997)'
_computing_structure_refinement 'SHELXL-97 (Sheldrick, 1997)'
_computing_structure_solution 'SHELXS-97 (Sheldrick, 1990)'
_diffrn_ambient_temperature 150(2)
_diffrn_measured_fraction_theta_full 0.995
_diffrn_measured_fraction_theta_max 0.995
_diffrn_measurement_device_type KappaCCD
_diffrn_measurement_method KappaCCD
_diffrn_radiation_monochromator graphite
_diffrn_radiation_source 'fine-focus sealed tube'
_diffrn_radiation_type MoK\a
_diffrn_radiation_wavelength 0.71073
_diffrn_reflns_av_R_equivalents 0.0626
_diffrn_reflns_av_sigmaI/netI 0.0403
_diffrn_reflns_limit_h_max 9
_diffrn_reflns_limit_h_min -9
_diffrn_reflns_limit_k_max 17
_diffrn_reflns_limit_k_min -17
_diffrn_reflns_limit_l_max 21
_diffrn_reflns_limit_l_min -21
_diffrn_reflns_number 31335
_diffrn_reflns_theta_full 27.50
_diffrn_reflns_theta_max 27.50
_diffrn_reflns_theta_min 3.82
_exptl_absorpt_coefficient_mu 0.679
_exptl_absorpt_correction_T_max 0.97
_exptl_absorpt_correction_T_min 0.86
_exptl_absorpt_correction_type multi-scan
_exptl_absorpt_process_details
;
?
;
_exptl_crystal_density_diffrn 1.549
_exptl_crystal_density_method 'not measured'
_exptl_crystal_description Block
_exptl_crystal_F_000 858
_exptl_crystal_size_max 0.20
_exptl_crystal_size_mid 0.15
_exptl_crystal_size_min 0.05
_refine_diff_density_max 0.334
_refine_diff_density_min -0.549
_refine_diff_density_rms 0.058
_refine_ls_abs_structure_details 'Flack H D (1983), Acta Cryst. A39, 876-881'
_refine_ls_abs_structure_Flack -0.011(15)
_refine_ls_extinction_method none
_refine_ls_goodness_of_fit_ref 1.044
_refine_ls_hydrogen_treatment constr
_refine_ls_matrix_type full
_refine_ls_number_parameters 234
_refine_ls_number_reflns 4022
_refine_ls_number_restraints 1
_refine_ls_restrained_S_all 1.044
_refine_ls_R_factor_all 0.0369
_refine_ls_R_factor_gt 0.0322
_refine_ls_shift/su_max 0.001
_refine_ls_shift/su_mean 0.000
_refine_ls_structure_factor_coef Fsqd
_refine_ls_weighting_details 'calc w=1/[\s^2^(Fo^2^)+(0.0184P)^2^+0.9028P] where P=(Fo^2^+2Fc^2^)/3'
_refine_ls_weighting_scheme calc
_refine_ls_wR_factor_gt 0.0587
_refine_ls_wR_factor_ref 0.0598
_reflns_number_gt 3773
_reflns_number_total 4022
_reflns_threshold_expression >2sigma(I)
_cod_data_source_file b614726g.txt
_cod_data_source_block c:\word_f~1\papers\inorga~1\adbmkw\14_k06~1\k06adb2
_cod_depositor_comments
;
The following automatic conversions were performed:
'_symmetry_cell_setting' value 'Orthorhombic' changed to 'orthorhombic'
according to '/home/saulius/struct/CIF-dictionaries/cif_core.dic'
dictionary named 'cif_core.dic' version 2.4.1 from
2010-06-29.

'_exptl_absorpt_correction_type' value 'Multi-Scan' changed
to 'multi-scan' according to
'/home/saulius/struct/CIF-dictionaries/cif_core.dic' dictionary named
'cif_core.dic' version 2.4.1 from 2010-06-29.

Automatic conversion script
Id: cif_fix_enum 1527 2010-12-29 10:47:43Z saulius 
;
_cod_original_sg_symbol_H-M P2nn
_cod_original_formula_sum 'C24 H43 Fe N8 O12.50 P4'
_cod_database_code 7005004

loop_
_symmetry_equiv_pos_as_xyz
'x, y, z'
'x, -y, -z'
'x+1/2, y+1/2, -z+1/2'
'x+1/2, -y+1/2, z+1/2'

loop_
_atom_site_label
_atom_site_type_symbol
_atom_site_fract_x
_atom_site_fract_y
_atom_site_fract_z
_atom_site_U_iso_or_equiv
_atom_site_adp_type
_atom_site_occupancy
_atom_site_symmetry_multiplicity
_atom_site_calc_flag
_atom_site_refinement_flags
_atom_site_disorder_assembly
_atom_site_disorder_group
Fe1 Fe 0.12523(6) 0.5000 0.0000 0.01061(9) Uani 1 2 d S . .
P1 P 0.11279(8) 0.46906(4) 0.13053(3) 0.01303(11) Uani 1 1 d . . .
P2 P 0.34664(7) 0.59942(4) 0.01654(3) 0.01212(12) Uani 1 1 d . . .
O1 O 0.0461(2) 0.27980(11) 0.13130(9) 0.0216(4) Uani 1 1 d . . .
O2 O -0.1437(3) 0.19676(14) 0.20696(12) 0.0461(5) Uani 1 1 d . . .
O3 O 0.0444(2) 0.53879(11) 0.27529(8) 0.0202(3) Uani 1 1 d . . .
O4 O -0.0631(3) 0.68217(13) 0.31431(11) 0.0330(5) Uani 1 1 d . . .
O5 O 0.2311(2) 0.74994(11) 0.09905(9) 0.0191(3) Uani 1 1 d . . .
O6 O 0.2766(3) 0.90693(13) 0.07861(13) 0.0511(6) Uani 1 1 d . . .
N1 N 0.4794(2) 0.47042(13) 0.13209(10) 0.0149(4) Uani 1 1 d . . .
N2 N -0.0752(2) 0.40615(14) -0.01851(12) 0.0163(4) Uani 1 1 d . . .
N3 N -0.1116(2) 0.32296(13) -0.02578(11) 0.0182(4) Uani 1 1 d . . .
N4 N -0.1630(3) 0.24427(15) -0.03272(14) 0.0362(5) Uani 1 1 d . . .
C1 C 0.3267(3) 0.44745(16) 0.18017(12) 0.0175(5) Uani 1 1 d . . .
H1A H 0.3311 0.4865 0.2297 0.021 Uiso 1 1 calc R . .
H1B H 0.3332 0.3785 0.1958 0.021 Uiso 1 1 calc R . .
C2 C 0.4859(3) 0.57094(16) 0.10558(12) 0.0164(4) Uani 1 1 d . . .
H2A H 0.6091 0.5874 0.0928 0.020 Uiso 1 1 calc R . .
H2B H 0.4487 0.6129 0.1504 0.020 Uiso 1 1 calc R . .
C3 C 0.5111(3) 0.40141(15) 0.06783(12) 0.0167(4) Uani 1 1 d . . .
H3A H 0.5150 0.3358 0.0914 0.020 Uiso 1 1 calc R . .
H3B H 0.6283 0.4148 0.0450 0.020 Uiso 1 1 calc R . .
C4 C -0.0206(3) 0.36733(15) 0.16674(13) 0.0178(5) Uani 1 1 d . . .
H4A H -0.0137 0.3632 0.2257 0.021 Uiso 1 1 calc R . .
H4B H -0.1449 0.3768 0.1515 0.021 Uiso 1 1 calc R . .
C5 C -0.0322(3) 0.19759(17) 0.15681(16) 0.0273(6) Uani 1 1 d . . .
C6 C 0.0368(4) 0.11094(17) 0.11336(18) 0.0385(7) Uani 1 1 d . . .
H6A H -0.0333 0.0541 0.1275 0.058 Uiso 1 1 calc R . .
H6B H 0.1593 0.1000 0.1285 0.058 Uiso 1 1 calc R . .
H6C H 0.0295 0.1221 0.0556 0.058 Uiso 1 1 calc R . .
C7 C 0.0140(3) 0.56464(16) 0.19267(13) 0.0195(5) Uani 1 1 d . . .
H7C H 0.0686 0.6279 0.1806 0.023 Uiso 1 1 calc R . .
H7D H -0.1134 0.5693 0.1820 0.023 Uiso 1 1 calc R . .
C8 C 0.0076(3) 0.60739(16) 0.33052(13) 0.0202(5) Uani 1 1 d . . .
C9 C 0.0613(3) 0.57611(19) 0.41235(13) 0.0254(5) Uani 1 1 d . . .
H9A H 0.1354 0.6260 0.4366 0.038 Uiso 1 1 calc R . .
H9B H 0.1272 0.5154 0.4088 0.038 Uiso 1 1 calc R . .
H9C H -0.0433 0.5663 0.4454 0.038 Uiso 1 1 calc R . .
C10 C 0.3289(3) 0.73096(14) 0.02752(13) 0.0168(5) Uani 1 1 d . . .
H10A H 0.4471 0.7602 0.0313 0.020 Uiso 1 1 calc R . .
H10B H 0.2681 0.7591 -0.0193 0.020 Uiso 1 1 calc R . .
C11 C 0.2129(3) 0.84476(17) 0.11784(15) 0.0234(5) Uani 1 1 d . . .
C12 C 0.1015(4) 0.85748(17) 0.18986(14) 0.0301(6) Uani 1 1 d . . .
H12A H 0.1249 0.9209 0.2138 0.045 Uiso 1 1 calc R . .
H12B H 0.1286 0.8066 0.2287 0.045 Uiso 1 1 calc R . .
H12C H -0.0223 0.8533 0.1746 0.045 Uiso 1 1 calc R . .
O7 O 0.6867(10) 0.7611(6) 0.1936(5) 0.043(2) Uani 0.25 1 d P . .

loop_
_atom_site_aniso_label
_atom_site_aniso_U_11
_atom_site_aniso_U_22
_atom_site_aniso_U_33
_atom_site_aniso_U_23
_atom_site_aniso_U_13
_atom_site_aniso_U_12
Fe1 0.00940(18) 0.01185(19) 0.01057(18) 0.00066(15) 0.000 0.000
P1 0.0127(2) 0.0148(2) 0.0116(2) 0.00105(18) 0.0006(3) -0.0006(2)
P2 0.0111(3) 0.0123(3) 0.0130(2) -0.0007(2) 0.0004(2) -0.0012(2)
O1 0.0224(8) 0.0176(8) 0.0247(9) 0.0040(6) 0.0044(7) -0.0019(6)
O2 0.0538(13) 0.0328(11) 0.0515(13) 0.0013(9) 0.0261(12) -0.0150(10)
O3 0.0299(9) 0.0202(8) 0.0104(8) -0.0011(6) 0.0029(6) 0.0022(7)
O4 0.0452(12) 0.0273(10) 0.0263(10) -0.0029(8) 0.0072(8) 0.0094(8)
O5 0.0251(8) 0.0146(8) 0.0177(8) -0.0033(6) 0.0070(7) 0.0005(6)
O6 0.0763(16) 0.0169(9) 0.0600(14) -0.0058(9) 0.0403(12) -0.0070(10)
N1 0.0134(9) 0.0177(9) 0.0138(9) 0.0006(7) -0.0020(7) -0.0007(7)
N2 0.0134(9) 0.0158(10) 0.0197(10) -0.0003(9) -0.0016(8) -0.0026(8)
N3 0.0133(10) 0.0216(11) 0.0198(10) 0.0012(8) -0.0001(8) -0.0015(8)
N4 0.0380(14) 0.0202(11) 0.0504(14) -0.0053(10) 0.0027(12) -0.0089(10)
C1 0.0140(11) 0.0244(12) 0.0140(10) 0.0020(9) -0.0040(9) -0.0004(9)
C2 0.0136(11) 0.0201(11) 0.0153(11) -0.0002(9) -0.0030(9) -0.0024(9)
C3 0.0151(11) 0.0185(11) 0.0166(11) -0.0012(9) -0.0049(9) 0.0027(9)
C4 0.0186(11) 0.0194(11) 0.0153(11) 0.0023(9) 0.0028(9) -0.0029(9)
C5 0.0266(13) 0.0196(13) 0.0356(15) 0.0058(11) -0.0024(12) -0.0037(10)
C6 0.0335(15) 0.0190(14) 0.063(2) 0.0052(13) 0.0071(14) -0.0022(11)
C7 0.0241(13) 0.0191(11) 0.0153(11) 0.0014(9) 0.0033(10) 0.0037(10)
C8 0.0201(12) 0.0227(13) 0.0177(12) -0.0043(9) 0.0050(10) -0.0029(10)
C9 0.0300(13) 0.0322(13) 0.0140(11) -0.0052(10) 0.0020(9) -0.0006(10)
C10 0.0204(12) 0.0121(10) 0.0180(11) 0.0001(9) 0.0043(10) -0.0010(9)
C11 0.0271(12) 0.0176(12) 0.0256(13) -0.0032(10) 0.0035(11) 0.0005(10)
C12 0.0393(16) 0.0229(12) 0.0280(13) -0.0020(9) 0.0080(13) 0.0063(12)
O7 0.037(5) 0.044(5) 0.048(5) -0.016(4) 0.009(4) -0.001(3)

loop_
_atom_type_symbol
_atom_type_description
_atom_type_scat_dispersion_real
_atom_type_scat_dispersion_imag
_atom_type_scat_source
C C 0.0033 0.0016 'International Tables Vol C Tables 4.2.6.8 and 6.1.1.4'
H H 0.0000 0.0000 'International Tables Vol C Tables 4.2.6.8 and 6.1.1.4'
N N 0.0061 0.0033 'International Tables Vol C Tables 4.2.6.8 and 6.1.1.4'
O O 0.0106 0.0060 'International Tables Vol C Tables 4.2.6.8 and 6.1.1.4'
P P 0.1023 0.0942 'International Tables Vol C Tables 4.2.6.8 and 6.1.1.4'
Fe Fe 0.3463 0.8444 'International Tables Vol C Tables 4.2.6.8 and 6.1.1.4'

loop_
_geom_angle_atom_site_label_1
_geom_angle_atom_site_label_2
_geom_angle_atom_site_label_3
_geom_angle
_geom_angle_site_symmetry_1
_geom_angle_site_symmetry_3
_geom_angle_publ_flag
N2 Fe1 N2 82.24(11) . 2_565 ?
N2 Fe1 P2 178.08(7) . . ?
N2 Fe1 P2 99.18(5) 2_565 . ?
N2 Fe1 P2 99.18(5) . 2_565 ?
N2 Fe1 P2 178.08(7) 2_565 2_565 ?
P2 Fe1 P2 79.44(3) . 2_565 ?
N2 Fe1 P1 89.70(6) . . ?
N2 Fe1 P1 86.62(6) 2_565 . ?
P2 Fe1 P1 91.69(2) . . ?
P2 Fe1 P1 92.07(2) 2_565 . ?
N2 Fe1 P1 86.62(6) . 2_565 ?
N2 Fe1 P1 89.70(6) 2_565 2_565 ?
P2 Fe1 P1 92.07(2) . 2_565 ?
P2 Fe1 P1 91.69(2) 2_565 2_565 ?
P1 Fe1 P1 175.12(4) . 2_565 ?
C4 P1 C7 97.86(10) . . ?
C4 P1 C1 102.45(10) . . ?
C7 P1 C1 102.85(10) . . ?
C4 P1 Fe1 119.57(7) . . ?
C7 P1 Fe1 115.65(7) . . ?
C1 P1 Fe1 115.64(7) . . ?
C10 P2 C2 99.85(10) . . ?
C10 P2 C3 97.47(10) . 2_565 ?
C2 P2 C3 102.54(10) . 2_565 ?
C10 P2 Fe1 125.27(8) . . ?
C2 P2 Fe1 113.89(7) . . ?
C3 P2 Fe1 114.37(7) 2_565 . ?
C5 O1 C4 114.86(18) . . ?
C8 O3 C7 116.48(17) . . ?
C11 O5 C10 115.07(17) . . ?
C1 N1 C3 113.51(17) . . ?
C1 N1 C2 113.86(17) . . ?
C3 N1 C2 113.17(16) . . ?
N3 N2 Fe1 144.07(16) . . ?
N4 N3 N2 173.8(2) . . ?
N1 C1 P1 114.97(14) . . ?
N1 C2 P2 115.01(14) . . ?
N1 C3 P2 116.44(15) . 2_565 ?
O1 C4 P1 108.18(14) . . ?
O2 C5 O1 122.9(2) . . ?
O2 C5 C6 125.7(2) . . ?
O1 C5 C6 111.4(2) . . ?
O3 C7 P1 107.24(14) . . ?
O4 C8 O3 123.0(2) . . ?
O4 C8 C9 125.6(2) . . ?
O3 C8 C9 111.47(19) . . ?
O5 C10 P2 107.67(14) . . ?
O6 C11 O5 122.1(2) . . ?
O6 C11 C12 126.7(2) . . ?
O5 C11 C12 111.2(2) . . ?

loop_
_geom_bond_atom_site_label_1
_geom_bond_atom_site_label_2
_geom_bond_distance
_geom_bond_site_symmetry_2
_geom_bond_publ_flag
Fe1 N2 2.0292(19) . ?
Fe1 N2 2.0292(19) 2_565 ?
Fe1 P2 2.1951(6) . ?
Fe1 P2 2.1951(6) 2_565 ?
Fe1 P1 2.2279(5) . ?
Fe1 P1 2.2279(5) 2_565 ?
P1 C4 1.839(2) . ?
P1 C7 1.843(2) . ?
P1 C1 1.855(2) . ?
P2 C10 1.834(2) . ?
P2 C2 1.872(2) . ?
P2 C3 1.888(2) 2_565 ?
O1 C5 1.353(3) . ?
O1 C4 1.441(3) . ?
O2 C5 1.195(3) . ?
O3 C8 1.354(3) . ?
O3 C7 1.447(3) . ?
O4 C8 1.198(3) . ?
O5 C11 1.356(3) . ?
O5 C10 1.435(2) . ?
O6 C11 1.186(3) . ?
N1 C1 1.451(3) . ?
N1 C3 1.458(3) . ?
N1 C2 1.460(3) . ?
N2 N3 1.190(3) . ?
N3 N4 1.163(3) . ?
C3 P2 1.888(2) 2_565 ?
C5 C6 1.497(4) . ?
C8 C9 1.493(3) . ?
C11 C12 1.485(3) . ?
